data_1535307
loop_
_publ_author_name
'Bobev, S.'
'Sevov, S.C.'

_publ_section_title
;
 Synthesis and characterization of Rb Li7 Ge8 with isolated closo-(Li4
 Ge12)(8-) ions, lithium-capped truncated tetrahedra of (Ge12)(12-)
;
_journal_name_full 'Angew. Chem. Int. ed.'
_journal_page_first 1507
_journal_page_last 1510
_journal_volume 40
_journal_year 2001
_chemical_formula_sum 'Ge8 Li7 Rb'
_chemical_name_systematic 'Rb Li7 Ge8'
_space_group_IT_number 186
_symmetry_space_group_name_Hall 'P 6c -2c'
_symmetry_space_group_name_H-M 'P 63 m c'
_cell_angle_alpha 90
_cell_angle_beta 90
_cell_angle_gamma 120
_cell_formula_units_Z 4
_cell_length_a 9.8946
_cell_length_b 9.8946
_cell_length_c 16.269
_cell_volume 1379.393
_citation_journal_id_ASTM ACIEF5
_cod_data_source_file Bobev_ACIEF5_2001_33.cif
_cod_data_source_block Ge8Li7Rb1
_cod_original_formula_sum 'Ge8 Li7 Rb1'
_cod_database_code 1535307

loop_
_symmetry_equiv_pos_as_xyz
x,y,z
x-y,x,z+1/2
-y,x-y,z
-x,-y,z+1/2
-x+y,-x,z
y,-x+y,z+1/2
y,x,z+1/2
-x+y,y,z
-x,-x+y,z+1/2
-y,-x,z
x-y,-y,z+1/2
x,x-y,z

loop_
_atom_site_label
_atom_site_type_symbol
_atom_site_fract_x
_atom_site_fract_y
_atom_site_fract_z
_atom_site_occupancy
_atom_site_U_iso_or_equiv
Ge1 Ge 0.82568 0.91284 0.49033 1 0.0
Li3 Li 0.1687 -0.1687 0.8974 1 0.0
Li4 Li 0.8402 -0.8402 0.5808 1 0.0
Li1 Li 0 0 0.332 1 0.0
Li6 Li 0.431 -0.431 0.455 1 0.0
Ge2 Ge 0.7416 0.00235 0.23745 1 0.0
Ge5 Ge 0.3333 0.6667 0.8771 1 0.0
Li2 Li 0 0 0.149 1 0.0
Ge3 Ge 0.65106 0.82553 0.3668 1 0.0
Ge4 Ge 0.41983 0.58017 0.00608 1 0.0
Rb2 Rb 0.3333 0.6667 0.5879 1 0.0
Li5 Li 0.484 -0.484 0.83 1 0.0
Rb1 Rb 0.3333 0.6667 0.22012 1 0.0
